data_7205658
loop_
_publ_author_name
'Kleyn, Anneli'
'Jacobs, Tia'
'Barbour, Leonard J.'

_publ_section_title
;
 Solid-state structural studies of oxacalix[2]arene[2]naphthalene as a
 molecular tweezer
;
_journal_issue 9
_journal_name_full CrystEngComm
_journal_page_first 3175
_journal_paper_doi 10.1039/c0ce00536c
_journal_volume 13
_journal_year 2011
_chemical_formula_moiety 'C74 H50 N10 O26'
_chemical_formula_sum 'C74 H50 N10 O26'
_chemical_formula_weight 1495.24
_chemical_name_systematic
;
?
;
_space_group_IT_number 9
_symmetry_cell_setting monoclinic
_symmetry_space_group_name_Hall 'C -2yc'
_symmetry_space_group_name_H-M 'C 1 c 1'
_atom_sites_solution_hydrogens geom
_atom_sites_solution_primary direct
_atom_sites_solution_secondary difmap
_audit_creation_method SHELXL-97
_cell_angle_alpha 90.00
_cell_angle_beta 110.508(2)
_cell_angle_gamma 90.00
_cell_formula_units_Z 2
_cell_length_a 12.2118(13)
_cell_length_b 21.065(2)
_cell_length_c 13.1639(15)
_cell_measurement_reflns_used 3167
_cell_measurement_temperature 100(2)
_cell_measurement_theta_max 24.96
_cell_measurement_theta_min 2.19
_cell_volume 3171.7(6)
_computing_cell_refinement 'Bruker SAINT'
_computing_data_collection 'Bruker APEX2'
_computing_data_reduction 'Bruker SAINT'
_computing_molecular_graphics 'X-Seed (Barbour,2001;Atwood&Barbour,2003)'
_computing_publication_material 'X-Seed (Barbour,2001;Atwood&Barbour,2003)'
_computing_structure_refinement 'SHELXL-97 (Sheldrick, 1997)'
_computing_structure_solution 'SHELXS-97 (Sheldrick, 1990)'
_diffrn_ambient_temperature 100(2)
_diffrn_detector_area_resol_mean 0
_diffrn_measured_fraction_theta_full 0.982
_diffrn_measured_fraction_theta_max 0.982
_diffrn_measurement_device_type 'Bruker APEX-II CCD'
_diffrn_measurement_method '\f and \w scans'
_diffrn_radiation_monochromator graphite
_diffrn_radiation_source 'fine-focus sealed tube'
_diffrn_radiation_type MoK\a
_diffrn_radiation_wavelength 0.71073
_diffrn_reflns_av_R_equivalents 0.0000
_diffrn_reflns_av_sigmaI/netI 0.0465
_diffrn_reflns_limit_h_max 15
_diffrn_reflns_limit_h_min -15
_diffrn_reflns_limit_k_max 27
_diffrn_reflns_limit_k_min 0
_diffrn_reflns_limit_l_max 17
_diffrn_reflns_limit_l_min -17
_diffrn_reflns_number 6960
_diffrn_reflns_theta_full 27.54
_diffrn_reflns_theta_max 27.54
_diffrn_reflns_theta_min 1.93
_diffrn_standards_decay_% 0
_diffrn_standards_interval_count 0
_diffrn_standards_interval_time 0
_diffrn_standards_number 0
_exptl_absorpt_coefficient_mu 0.121
_exptl_absorpt_correction_T_max 0.9940
_exptl_absorpt_correction_T_min 0.9785
_exptl_absorpt_correction_type multi-scan
_exptl_absorpt_process_details '(SADABS; Bruker, 2002)'
_exptl_crystal_colour yellow
_exptl_crystal_density_diffrn 1.566
_exptl_crystal_density_method 'not measured'
_exptl_crystal_description 'hexagonal prism'
_exptl_crystal_F_000 1544
_exptl_crystal_size_max 0.18
_exptl_crystal_size_mid 0.10
_exptl_crystal_size_min 0.05
_refine_diff_density_max 0.338
_refine_diff_density_min -0.221
_refine_diff_density_rms 0.050
_refine_ls_abs_structure_details 'Flack H D (1983), Acta Cryst. A39, 876-881'
_refine_ls_abs_structure_Flack 0.2(8)
_refine_ls_extinction_method none
_refine_ls_goodness_of_fit_ref 1.050
_refine_ls_hydrogen_treatment mixed
_refine_ls_matrix_type full
_refine_ls_number_parameters 557
_refine_ls_number_reflns 6960
_refine_ls_number_restraints 18
_refine_ls_restrained_S_all 1.049
_refine_ls_R_factor_all 0.0605
_refine_ls_R_factor_gt 0.0462
_refine_ls_shift/su_max 0.000
_refine_ls_shift/su_mean 0.000
_refine_ls_structure_factor_coef Fsqd
_refine_ls_weighting_details 'calc w=1/[\s^2^(Fo^2^)+(0.0399P)^2^+4.4879P] where P=(Fo^2^+2Fc^2^)/3'
_refine_ls_weighting_scheme calc
_refine_ls_wR_factor_gt 0.1005
_refine_ls_wR_factor_ref 0.1068
_reflns_number_gt 5933
_reflns_number_total 6960
_reflns_threshold_expression >2sigma(I)
_cod_data_source_file c0ce00536c.txt
_cod_data_source_block 1d
_cod_depositor_comments
;
The following automatic conversions were performed:
'_symmetry_cell_setting' value 'Monoclinic' changed to 'monoclinic'
according to '/home/saulius/struct/CIF-dictionaries/cif_core.dic'
dictionary named 'cif_core.dic' version 2.4.1 from 2010-06-29.

Automatic conversion script
Id: cif_fix_enum 1555 2011-01-17 13:19:09Z saulius 
;
_cod_original_sg_symbol_Hall 'C-2yc '
_cod_original_sg_symbol_H-M 'Cc '
_cod_database_code 7205658

loop_
_symmetry_equiv_pos_as_xyz
'x, y, z'
'x, -y, z+1/2'
'x+1/2, y+1/2, z'
'x+1/2, -y+1/2, z+1/2'

loop_
_atom_site_label
_atom_site_type_symbol
_atom_site_fract_x
_atom_site_fract_y
_atom_site_fract_z
_atom_site_U_iso_or_equiv
_atom_site_adp_type
_atom_site_occupancy
_atom_site_symmetry_multiplicity
_atom_site_calc_flag
_atom_site_refinement_flags
_atom_site_disorder_assembly
_atom_site_disorder_group
O1 O 0.73429(15) 0.25973(8) 0.05233(15) 0.0218(4) Uani 1 1 d . . .
C2 C 0.8443(2) 0.23431(12) 0.1112(2) 0.0195(5) Uani 1 1 d . . .
C3 C 0.9414(2) 0.26279(12) 0.1042(2) 0.0202(5) Uani 1 1 d . . .
H3 H 0.9337 0.2973 0.0558 0.024 Uiso 1 1 calc R . .
C4 C 1.0541(2) 0.24094(12) 0.1691(2) 0.0196(5) Uani 1 1 d . . .
C5 C 1.1572(2) 0.26633(13) 0.1585(2) 0.0237(6) Uani 1 1 d . . .
H5 H 1.1512 0.2995 0.1080 0.028 Uiso 1 1 calc R . .
C6 C 1.2648(2) 0.24368(13) 0.2199(2) 0.0267(6) Uani 1 1 d . . .
H6 H 1.3329 0.2602 0.2102 0.032 Uiso 1 1 calc R . .
C7 C 1.2753(2) 0.19569(13) 0.2978(2) 0.0252(6) Uani 1 1 d . . .
H7 H 1.3505 0.1809 0.3417 0.030 Uiso 1 1 calc R . .
C8 C 1.1782(2) 0.17064(12) 0.3101(2) 0.0220(6) Uani 1 1 d . . .
H8 H 1.1864 0.1389 0.3635 0.026 Uiso 1 1 calc R . .
C9 C 1.0651(2) 0.19100(12) 0.2446(2) 0.0196(5) Uani 1 1 d . . .
C10 C 0.9616(2) 0.16340(12) 0.2509(2) 0.0199(5) Uani 1 1 d . . .
H10 H 0.9671 0.1301 0.3012 0.024 Uiso 1 1 calc R . .
C11 C 0.8547(2) 0.18420(12) 0.1856(2) 0.0193(5) Uani 1 1 d . . .
O12 O 0.75287(16) 0.16175(9) 0.20025(15) 0.0225(4) Uani 1 1 d . . .
C13 C 0.7011(2) 0.10700(12) 0.1536(2) 0.0204(5) Uani 1 1 d . . .
C14 C 0.5955(2) 0.09066(13) 0.1665(2) 0.0233(6) Uani 1 1 d . . .
C15 C 0.5359(2) 0.03585(13) 0.1217(2) 0.0242(6) Uani 1 1 d . . .
H15 H 0.4663 0.0245 0.1339 0.029 Uiso 1 1 calc R . .
C16 C 0.5790(2) -0.00194(12) 0.0592(2) 0.0223(6) Uani 1 1 d . . .
C17 C 0.6828(2) 0.01365(12) 0.0418(2) 0.0208(5) Uani 1 1 d . . .
C18 C 0.7460(2) 0.06674(12) 0.0929(2) 0.0188(5) Uani 1 1 d . . .
H18 H 0.8196 0.0757 0.0866 0.023 Uiso 1 1 calc R . .
O19 O 0.71735(16) -0.02315(8) -0.02618(15) 0.0234(4) Uani 1 1 d . . .
C20 C 0.7808(2) 0.00482(12) -0.0838(2) 0.0206(5) Uani 1 1 d . . .
C21 C 0.8882(2) -0.01931(12) -0.0737(2) 0.0205(5) Uani 1 1 d . . .
H21 H 0.9212 -0.0522 -0.0229 0.025 Uiso 1 1 calc R . .
C22 C 0.9503(2) 0.00430(12) -0.1381(2) 0.0204(5) Uani 1 1 d . . .
C23 C 1.0650(2) -0.01701(13) -0.1243(2) 0.0236(6) Uani 1 1 d . . .
H23 H 1.1012 -0.0482 -0.0710 0.028 Uiso 1 1 calc R . .
C24 C 1.1238(3) 0.00692(13) -0.1871(2) 0.0268(6) Uani 1 1 d . . .
H24 H 1.2009 -0.0074 -0.1762 0.032 Uiso 1 1 calc R . .
C25 C 1.0712(3) 0.05284(14) -0.2683(2) 0.0284(6) Uani 1 1 d . . .
H25 H 1.1121 0.0685 -0.3126 0.034 Uiso 1 1 calc R . .
C26 C 0.9611(3) 0.07445(13) -0.2826(2) 0.0257(6) Uani 1 1 d . . .
H26 H 0.9259 0.1051 -0.3372 0.031 Uiso 1 1 calc R . .
C27 C 0.8988(2) 0.05174(12) -0.2172(2) 0.0213(5) Uani 1 1 d . . .
C28 C 0.7872(2) 0.07575(12) -0.2269(2) 0.0223(6) Uani 1 1 d . . .
H28 H 0.7514 0.1072 -0.2798 0.027 Uiso 1 1 calc R . .
C29 C 0.7309(2) 0.05399(12) -0.1610(2) 0.0216(6) Uani 1 1 d . . .
O30 O 0.61685(16) 0.07366(9) -0.17665(16) 0.0246(4) Uani 1 1 d . . .
C31 C 0.5961(2) 0.12901(12) -0.1333(2) 0.0197(5) Uani 1 1 d . . .
C32 C 0.4788(2) 0.14527(12) -0.1551(2) 0.0204(5) Uani 1 1 d . . .
C33 C 0.4486(2) 0.19864(13) -0.1114(2) 0.0208(5) Uani 1 1 d . . .
H33 H 0.3686 0.2095 -0.1287 0.025 Uiso 1 1 calc R . .
C34 C 0.5352(2) 0.23660(12) -0.0419(2) 0.0205(5) Uani 1 1 d . . .
C35 C 0.6534(2) 0.22168(12) -0.0194(2) 0.0193(5) Uani 1 1 d . . .
C36 C 0.6828(2) 0.16900(13) -0.0687(2) 0.0204(5) Uani 1 1 d . . .
H36 H 0.7625 0.1605 -0.0580 0.024 Uiso 1 1 calc R . .
N37 N 0.4977(2) 0.29176(11) 0.00476(19) 0.0251(5) Uani 1 1 d . . .
O38 O 0.55994(17) 0.33926(9) 0.02411(17) 0.0289(5) Uani 1 1 d . . .
O39 O 0.40472(18) 0.28789(10) 0.02031(19) 0.0375(5) Uani 1 1 d . . .
N40 N 0.5408(2) 0.13126(12) 0.2251(2) 0.0291(5) Uani 1 1 d . . .
O41 O 0.5467(2) 0.18899(11) 0.2166(2) 0.0430(6) Uani 1 1 d . . .
O42 O 0.4860(2) 0.10494(12) 0.2750(2) 0.0466(6) Uani 1 1 d . . .
N43 N 0.5131(2) -0.05981(11) 0.0138(2) 0.0278(5) Uani 1 1 d . . .
O44 O 0.40608(19) -0.05792(11) -0.0108(2) 0.0430(6) Uani 1 1 d . . .
O45 O 0.56819(19) -0.10717(9) 0.00734(19) 0.0344(5) Uani 1 1 d . . .
N46 N 0.3831(2) 0.10590(11) -0.2266(2) 0.0255(5) Uani 1 1 d . . .
O47 O 0.29516(19) 0.13353(11) -0.28338(19) 0.0398(6) Uani 1 1 d . . .
O48 O 0.3939(2) 0.04781(10) -0.2215(2) 0.0441(6) Uani 1 1 d . . .
O1A O 0.9607(3) 0.12284(19) 0.0138(3) 0.0240(8) Uani 0.819(6) 1 d PD A 1
C2A C 1.0431(4) 0.1414(2) -0.0126(5) 0.0209(12) Uani 0.819(6) 1 d PD A 1
C3A C 1.0386(4) 0.19426(17) -0.0936(3) 0.0243(9) Uani 0.819(6) 1 d PD A 1
H3A1 H 0.9798 0.1844 -0.1656 0.029 Uiso 0.819(6) 1 calc PR A 1
H3A2 H 1.0180 0.2353 -0.0683 0.029 Uiso 0.819(6) 1 calc PR A 1
C4A C 1.1609(4) 0.1972(2) -0.0999(4) 0.0305(10) Uani 0.819(6) 1 d PD A 1
H4A1 H 1.1948 0.2401 -0.0801 0.037 Uiso 0.819(6) 1 calc PR A 1
H4A2 H 1.1580 0.1873 -0.1743 0.037 Uiso 0.819(6) 1 calc PR A 1
C5A C 1.2346(4) 0.1474(2) -0.0191(4) 0.0253(10) Uani 0.819(6) 1 d PD A 1
H5A1 H 1.2669 0.1156 -0.0562 0.030 Uiso 0.819(6) 1 calc PR A 1
H5A2 H 1.2999 0.1678 0.0392 0.030 Uiso 0.819(6) 1 calc PR A 1
N6A N 1.1521(3) 0.11804(14) 0.0247(3) 0.0239(8) Uani 0.819(6) 1 d PD A 1
C7A C 1.1903(5) 0.06735(18) 0.1031(3) 0.0272(10) Uani 0.819(6) 1 d PD A 1
H7A1 H 1.1239 0.0519 0.1215 0.041 Uiso 0.819(6) 1 calc PR A 1
H7A2 H 1.2512 0.0832 0.1688 0.041 Uiso 0.819(6) 1 calc PR A 1
H7A3 H 1.2219 0.0325 0.0723 0.041 Uiso 0.819(6) 1 calc PR A 1
O1B O 0.9516(13) 0.1337(8) -0.0142(14) 0.017(5) Uiso 0.181(6) 1 d PD A 2
C2B C 1.0562(13) 0.1212(11) 0.015(2) 0.023(6) Uani 0.181(6) 1 d PD A 2
C3B C 1.1219(14) 0.0701(7) 0.0953(12) 0.020(4) Uani 0.181(6) 1 d PD A 2
H3B1 H 1.0825 0.0284 0.0760 0.023 Uiso 0.181(6) 1 calc PR A 2
H3B2 H 1.1270 0.0814 0.1698 0.023 Uiso 0.181(6) 1 calc PR A 2
C4B C 1.2442(16) 0.0684(8) 0.0862(15) 0.032(5) Uani 0.181(6) 1 d PD A 2
H4B1 H 1.3058 0.0717 0.1587 0.038 Uiso 0.181(6) 1 calc PR A 2
H4B2 H 1.2557 0.0284 0.0516 0.038 Uiso 0.181(6) 1 calc PR A 2
C5B C 1.2481(14) 0.1252(11) 0.0164(16) 0.036(6) Uani 0.181(6) 1 d PD A 2
H5B1 H 1.2983 0.1592 0.0610 0.043 Uiso 0.181(6) 1 calc PR A 2
H5B2 H 1.2786 0.1128 -0.0412 0.043 Uiso 0.181(6) 1 calc PR A 2
N6B N 1.1270(11) 0.1464(6) -0.0304(10) 0.025(4) Uani 0.181(6) 1 d PD A 2
C7B C 1.100(2) 0.2001(8) -0.1043(14) 0.029(5) Uani 0.181(6) 1 d PD A 2
H7B1 H 1.0170 0.2106 -0.1252 0.043 Uiso 0.181(6) 1 calc PR A 2
H7B2 H 1.1181 0.1892 -0.1691 0.043 Uiso 0.181(6) 1 calc PR A 2
H7B3 H 1.1473 0.2367 -0.0683 0.043 Uiso 0.181(6) 1 calc PR A 2

loop_
_atom_site_aniso_label
_atom_site_aniso_U_11
_atom_site_aniso_U_22
_atom_site_aniso_U_33
_atom_site_aniso_U_23
_atom_site_aniso_U_13
_atom_site_aniso_U_12
O1 0.0179(9) 0.0182(9) 0.0242(10) -0.0026(7) 0.0010(7) 0.0020(7)
C2 0.0182(13) 0.0168(13) 0.0195(13) -0.0026(10) 0.0014(11) 0.0016(10)
C3 0.0238(14) 0.0154(12) 0.0191(13) -0.0025(10) 0.0046(10) 0.0000(10)
C4 0.0200(13) 0.0174(12) 0.0201(13) -0.0044(10) 0.0052(10) -0.0007(10)
C5 0.0245(14) 0.0200(13) 0.0244(14) -0.0041(10) 0.0060(11) -0.0054(11)
C6 0.0214(14) 0.0260(14) 0.0322(16) -0.0085(12) 0.0087(12) -0.0052(11)
C7 0.0215(14) 0.0245(14) 0.0255(14) -0.0059(11) 0.0031(11) 0.0037(11)
C8 0.0209(14) 0.0190(12) 0.0218(13) -0.0021(10) 0.0021(11) 0.0009(10)
C9 0.0207(13) 0.0175(12) 0.0177(12) -0.0045(10) 0.0030(10) 0.0016(10)
C10 0.0235(14) 0.0167(12) 0.0190(12) -0.0014(10) 0.0067(10) -0.0001(10)
C11 0.0196(13) 0.0185(12) 0.0197(13) -0.0044(10) 0.0068(11) -0.0028(10)
O12 0.0196(9) 0.0208(9) 0.0268(10) -0.0049(8) 0.0078(8) -0.0023(7)
C13 0.0194(13) 0.0196(13) 0.0210(13) 0.0032(10) 0.0055(10) 0.0024(10)
C14 0.0219(14) 0.0260(14) 0.0221(14) 0.0012(11) 0.0078(11) 0.0029(11)
C15 0.0199(14) 0.0262(14) 0.0249(14) 0.0023(11) 0.0057(11) -0.0028(11)
C16 0.0198(13) 0.0202(12) 0.0241(14) 0.0031(11) 0.0042(11) -0.0017(11)
C17 0.0216(13) 0.0173(12) 0.0209(13) 0.0031(10) 0.0042(10) 0.0033(10)
C18 0.0148(12) 0.0205(13) 0.0201(13) 0.0011(10) 0.0048(10) 0.0010(10)
O19 0.0247(10) 0.0176(9) 0.0298(11) -0.0029(8) 0.0120(9) -0.0033(8)
C20 0.0219(13) 0.0189(12) 0.0198(13) -0.0028(10) 0.0057(11) -0.0038(10)
C21 0.0229(14) 0.0172(12) 0.0191(12) -0.0036(10) 0.0043(10) -0.0004(10)
C22 0.0227(13) 0.0168(12) 0.0208(13) -0.0049(10) 0.0065(10) -0.0006(10)
C23 0.0245(14) 0.0225(13) 0.0225(14) -0.0081(11) 0.0066(11) 0.0009(11)
C24 0.0260(14) 0.0255(14) 0.0306(15) -0.0096(12) 0.0120(12) -0.0018(12)
C25 0.0348(17) 0.0273(15) 0.0283(15) -0.0076(12) 0.0175(13) -0.0070(12)
C26 0.0364(16) 0.0186(13) 0.0215(13) -0.0047(11) 0.0094(12) -0.0047(12)
C27 0.0266(14) 0.0163(12) 0.0206(13) -0.0050(10) 0.0078(11) -0.0026(11)
C28 0.0251(14) 0.0177(12) 0.0193(13) -0.0011(10) 0.0019(11) 0.0029(11)
C29 0.0199(13) 0.0177(12) 0.0233(14) -0.0060(10) 0.0028(11) -0.0006(10)
O30 0.0189(10) 0.0193(9) 0.0313(11) -0.0075(8) 0.0034(8) 0.0014(7)
C31 0.0203(13) 0.0170(12) 0.0204(13) 0.0024(10) 0.0053(11) 0.0029(10)
C32 0.0183(13) 0.0201(13) 0.0192(13) 0.0027(10) 0.0024(10) -0.0034(10)
C33 0.0169(13) 0.0231(13) 0.0220(14) 0.0056(10) 0.0063(10) 0.0036(10)
C34 0.0234(14) 0.0162(12) 0.0226(13) 0.0019(10) 0.0090(11) 0.0031(10)
C35 0.0193(13) 0.0175(12) 0.0188(13) 0.0011(10) 0.0037(10) -0.0011(10)
C36 0.0169(13) 0.0209(13) 0.0218(13) 0.0031(10) 0.0049(10) 0.0015(10)
N37 0.0210(12) 0.0258(12) 0.0256(12) 0.0007(9) 0.0046(10) 0.0053(10)
O38 0.0274(11) 0.0196(10) 0.0362(12) -0.0029(9) 0.0066(9) 0.0003(8)
O39 0.0267(12) 0.0391(13) 0.0511(14) -0.0125(11) 0.0193(10) -0.0012(10)
N40 0.0247(13) 0.0322(14) 0.0314(14) -0.0064(11) 0.0109(11) -0.0019(10)
O41 0.0357(13) 0.0368(13) 0.0623(16) -0.0128(12) 0.0243(12) 0.0010(10)
O42 0.0452(15) 0.0560(15) 0.0510(15) -0.0089(12) 0.0325(13) -0.0066(12)
N43 0.0293(14) 0.0259(13) 0.0273(13) 0.0013(10) 0.0089(10) -0.0063(10)
O44 0.0223(12) 0.0439(14) 0.0617(17) -0.0138(12) 0.0135(11) -0.0128(10)
O45 0.0378(12) 0.0196(10) 0.0433(13) 0.0022(9) 0.0109(10) -0.0022(9)
N46 0.0193(12) 0.0268(12) 0.0283(13) -0.0020(10) 0.0057(10) -0.0038(10)
O47 0.0252(11) 0.0402(13) 0.0416(13) 0.0043(10) -0.0039(10) -0.0056(9)
O48 0.0322(13) 0.0270(11) 0.0681(17) -0.0114(11) 0.0113(12) -0.0041(10)
O1A 0.0255(18) 0.0244(17) 0.023(2) -0.0036(16) 0.0092(13) -0.0027(12)
C2A 0.020(2) 0.022(3) 0.017(3) -0.0068(19) 0.0026(19) -0.0005(17)
C3A 0.024(2) 0.0235(19) 0.023(2) -0.0039(14) 0.0048(16) 0.0020(16)
C4A 0.026(2) 0.031(2) 0.037(2) 0.0070(16) 0.014(2) 0.003(2)
C5A 0.020(2) 0.030(2) 0.026(3) -0.0007(18) 0.0097(18) -0.0010(16)
N6A 0.025(2) 0.0216(16) 0.0221(16) 0.0009(13) 0.0043(13) -0.0015(12)
C7A 0.032(3) 0.025(2) 0.024(2) -0.0006(14) 0.008(2) -0.001(2)
C2B 0.014(12) 0.022(14) 0.023(14) -0.004(8) -0.008(8) 0.001(8)
C3B 0.024(10) 0.017(8) 0.023(8) -0.013(6) 0.015(8) -0.001(7)
C4B 0.027(11) 0.033(10) 0.037(11) -0.013(8) 0.014(9) 0.001(9)
C5B 0.030(12) 0.068(19) 0.020(12) 0.004(10) 0.022(9) -0.007(11)
N6B 0.025(9) 0.026(8) 0.026(8) -0.010(6) 0.011(6) -0.007(6)
C7B 0.038(14) 0.039(10) 0.022(9) 0.005(7) 0.024(11) 0.005(13)

loop_
_atom_type_symbol
_atom_type_description
_atom_type_scat_dispersion_real
_atom_type_scat_dispersion_imag
_atom_type_scat_source
C C 0.0033 0.0016 'International Tables Vol C Tables 4.2.6.8 and 6.1.1.4'
H H 0.0000 0.0000 'International Tables Vol C Tables 4.2.6.8 and 6.1.1.4'
N N 0.0061 0.0033 'International Tables Vol C Tables 4.2.6.8 and 6.1.1.4'
O O 0.0106 0.0060 'International Tables Vol C Tables 4.2.6.8 and 6.1.1.4'

loop_
_geom_angle_atom_site_label_1
_geom_angle_atom_site_label_2
_geom_angle_atom_site_label_3
_geom_angle
_geom_angle_site_symmetry_1
_geom_angle_site_symmetry_3
_geom_angle_publ_flag
C35 O1 C2 118.7(2) . . ?
C3 C2 O1 118.9(2) . . ?
C3 C2 C11 120.4(2) . . ?
O1 C2 C11 120.3(2) . . ?
C2 C3 C4 120.1(2) . . ?
C2 C3 H3 120.0 . . ?
C4 C3 H3 120.0 . . ?
C5 C4 C3 121.7(2) . . ?
C5 C4 C9 118.6(2) . . ?
C3 C4 C9 119.7(2) . . ?
C6 C5 C4 120.9(3) . . ?
C6 C5 H5 119.6 . . ?
C4 C5 H5 119.6 . . ?
C5 C6 C7 120.2(3) . . ?
C5 C6 H6 119.9 . . ?
C7 C6 H6 119.9 . . ?
C8 C7 C6 120.2(3) . . ?
C8 C7 H7 119.9 . . ?
C6 C7 H7 119.9 . . ?
C7 C8 C9 121.1(3) . . ?
C7 C8 H8 119.4 . . ?
C9 C8 H8 119.4 . . ?
C8 C9 C10 122.6(2) . . ?
C8 C9 C4 118.9(2) . . ?
C10 C9 C4 118.5(2) . . ?
C11 C10 C9 120.5(2) . . ?
C11 C10 H10 119.7 . . ?
C9 C10 H10 119.7 . . ?
C10 C11 O12 120.3(2) . . ?
C10 C11 C2 120.8(2) . . ?
O12 C11 C2 118.5(2) . . ?
C13 O12 C11 121.3(2) . . ?
O12 C13 C14 117.2(2) . . ?
O12 C13 C18 124.1(2) . . ?
C14 C13 C18 118.7(2) . . ?
C15 C14 C13 121.5(3) . . ?
C15 C14 N40 116.4(2) . . ?
C13 C14 N40 122.1(2) . . ?
C16 C15 C14 119.0(3) . . ?
C16 C15 H15 120.5 . . ?
C14 C15 H15 120.5 . . ?
C15 C16 C17 121.2(2) . . ?
C15 C16 N43 117.1(2) . . ?
C17 C16 N43 121.7(2) . . ?
O19 C17 C18 122.0(2) . . ?
O19 C17 C16 118.7(2) . . ?
C18 C17 C16 119.3(2) . . ?
C17 C18 C13 120.0(2) . . ?
C17 C18 H18 120.0 . . ?
C13 C18 H18 120.0 . . ?
C17 O19 C20 118.6(2) . . ?
C21 C20 O19 119.2(2) . . ?
C21 C20 C29 119.6(2) . . ?
O19 C20 C29 121.0(2) . . ?
C20 C21 C22 120.6(2) . . ?
C20 C21 H21 119.7 . . ?
C22 C21 H21 119.7 . . ?
C21 C22 C27 119.7(2) . . ?
C21 C22 C23 121.7(3) . . ?
C27 C22 C23 118.6(2) . . ?
C24 C23 C22 120.7(3) . . ?
C24 C23 H23 119.7 . . ?
C22 C23 H23 119.7 . . ?
C23 C24 C25 120.8(3) . . ?
C23 C24 H24 119.6 . . ?
C25 C24 H24 119.6 . . ?
C26 C25 C24 119.6(3) . . ?
C26 C25 H25 120.2 . . ?
C24 C25 H25 120.2 . . ?
C25 C26 C27 121.0(3) . . ?
C25 C26 H26 119.5 . . ?
C27 C26 H26 119.5 . . ?
C28 C27 C26 121.9(2) . . ?
C28 C27 C22 118.8(2) . . ?
C26 C27 C22 119.3(3) . . ?
C29 C28 C27 120.4(2) . . ?
C29 C28 H28 119.8 . . ?
C27 C28 H28 119.8 . . ?
C28 C29 O30 120.4(2) . . ?
C28 C29 C20 120.8(2) . . ?
O30 C29 C20 118.3(2) . . ?
C31 O30 C29 121.0(2) . . ?
O30 C31 C36 124.3(2) . . ?
O30 C31 C32 116.8(2) . . ?
C36 C31 C32 118.9(2) . . ?
C33 C32 C31 121.4(2) . . ?
C33 C32 N46 117.4(2) . . ?
C31 C32 N46 121.2(2) . . ?
C32 C33 C34 119.7(2) . . ?
C32 C33 H33 120.2 . . ?
C34 C33 H33 120.2 . . ?
C33 C34 C35 120.1(2) . . ?
C33 C34 N37 117.2(2) . . ?
C35 C34 N37 122.7(2) . . ?
O1 C35 C36 123.3(2) . . ?
O1 C35 C34 117.2(2) . . ?
C36 C35 C34 119.5(2) . . ?
C31 C36 C35 120.2(2) . . ?
C31 C36 H36 119.9 . . ?
C35 C36 H36 119.9 . . ?
O39 N37 O38 124.2(2) . . ?
O39 N37 C34 117.5(2) . . ?
O38 N37 C34 118.3(2) . . ?
O42 N40 O41 124.0(3) . . ?
O42 N40 C14 117.1(2) . . ?
O41 N40 C14 118.7(2) . . ?
O45 N43 O44 124.5(2) . . ?
O45 N43 C16 118.0(2) . . ?
O44 N43 C16 117.4(2) . . ?
O47 N46 O48 124.2(2) . . ?
O47 N46 C32 117.0(2) . . ?
O48 N46 C32 118.7(2) . . ?
O1A C2A N6A 125.6(5) . . ?
O1A C2A C3A 126.3(4) . . ?
N6A C2A C3A 108.2(4) . . ?
C4A C3A C2A 105.7(3) . . ?
C4A C3A H3A1 110.6 . . ?
C2A C3A H3A1 110.6 . . ?
C4A C3A H3A2 110.6 . . ?
C2A C3A H3A2 110.6 . . ?
H3A1 C3A H3A2 108.7 . . ?
C3A C4A C5A 106.3(4) . . ?
C3A C4A H4A1 110.5 . . ?
C5A C4A H4A1 110.5 . . ?
C3A C4A H4A2 110.5 . . ?
C5A C4A H4A2 110.5 . . ?
H4A1 C4A H4A2 108.7 . . ?
N6A C5A C4A 104.1(4) . . ?
N6A C5A H5A1 110.9 . . ?
C4A C5A H5A1 110.9 . . ?
N6A C5A H5A2 110.9 . . ?
C4A C5A H5A2 110.9 . . ?
H5A1 C5A H5A2 109.0 . . ?
C2A N6A C7A 124.4(4) . . ?
C2A N6A C5A 115.7(3) . . ?
C7A N6A C5A 120.0(3) . . ?
O1B C2B N6B 123.4(15) . . ?
O1B C2B C3B 127.0(14) . . ?
N6B C2B C3B 109.2(12) . . ?
C2B C3B C4B 104.4(12) . . ?
C2B C3B H3B1 110.9 . . ?
C4B C3B H3B1 110.9 . . ?
C2B C3B H3B2 110.9 . . ?
C4B C3B H3B2 110.9 . . ?
H3B1 C3B H3B2 108.9 . . ?
C5B C4B C3B 105.3(12) . . ?
C5B C4B H4B1 110.7 . . ?
C3B C4B H4B1 110.7 . . ?
C5B C4B H4B2 110.7 . . ?
C3B C4B H4B2 110.7 . . ?
H4B1 C4B H4B2 108.8 . . ?
N6B C5B C4B 104.8(12) . . ?
N6B C5B H5B1 110.8 . . ?
C4B C5B H5B1 110.8 . . ?
N6B C5B H5B2 110.8 . . ?
C4B C5B H5B2 110.8 . . ?
H5B1 C5B H5B2 108.9 . . ?
C2B N6B C7B 125.8(14) . . ?
C2B N6B C5B 114.4(12) . . ?
C7B N6B C5B 118.7(14) . . ?
N6B C7B H7B1 109.5 . . ?
N6B C7B H7B2 109.5 . . ?
H7B1 C7B H7B2 109.5 . . ?
N6B C7B H7B3 109.5 . . ?
H7B1 C7B H7B3 109.5 . . ?
H7B2 C7B H7B3 109.5 . . ?

loop_
_geom_bond_atom_site_label_1
_geom_bond_atom_site_label_2
_geom_bond_distance
_geom_bond_site_symmetry_2
_geom_bond_publ_flag
O1 C35 1.362(3) . ?
O1 C2 1.401(3) . ?
C2 C3 1.360(4) . ?
C2 C11 1.415(4) . ?
C3 C4 1.419(4) . ?
C3 H3 0.9500 . ?
C4 C5 1.419(4) . ?
C4 C9 1.420(4) . ?
C5 C6 1.366(4) . ?
C5 H5 0.9500 . ?
C6 C7 1.414(4) . ?
C6 H6 0.9500 . ?
C7 C8 1.359(4) . ?
C7 H7 0.9500 . ?
C8 C9 1.415(4) . ?
C8 H8 0.9500 . ?
C9 C10 1.419(4) . ?
C10 C11 1.359(4) . ?
C10 H10 0.9500 . ?
C11 O12 1.406(3) . ?
O12 C13 1.355(3) . ?
C13 C14 1.401(4) . ?
C13 C18 1.402(4) . ?
C14 C15 1.382(4) . ?
C14 N40 1.461(4) . ?
C15 C16 1.375(4) . ?
C15 H15 0.9500 . ?
C16 C17 1.404(4) . ?
C16 N43 1.467(4) . ?
C17 O19 1.358(3) . ?
C17 C18 1.391(4) . ?
C18 H18 0.9500 . ?
O19 C20 1.391(3) . ?
C20 C21 1.369(4) . ?
C20 C29 1.429(4) . ?
C21 C22 1.411(4) . ?
C21 H21 0.9500 . ?
C22 C27 1.421(4) . ?
C22 C23 1.421(4) . ?
C23 C24 1.367(4) . ?
C23 H23 0.9500 . ?
C24 C25 1.418(4) . ?
C24 H24 0.9500 . ?
C25 C26 1.369(4) . ?
C25 H25 0.9500 . ?
C26 C27 1.417(4) . ?
C26 H26 0.9500 . ?
C27 C28 1.417(4) . ?
C28 C29 1.362(4) . ?
C28 H28 0.9500 . ?
C29 O30 1.397(3) . ?
O30 C31 1.360(3) . ?
C31 C36 1.386(4) . ?
C31 C32 1.402(4) . ?
C32 C33 1.371(4) . ?
C32 N46 1.472(3) . ?
C33 C34 1.385(4) . ?
C33 H33 0.9500 . ?
C34 C35 1.404(4) . ?
C34 N37 1.460(3) . ?
C35 C36 1.394(4) . ?
C36 H36 0.9500 . ?
N37 O39 1.225(3) . ?
N37 O38 1.228(3) . ?
N40 O42 1.223(3) . ?
N40 O41 1.226(3) . ?
N43 O45 1.222(3) . ?
N43 O44 1.232(3) . ?
N46 O47 1.220(3) . ?
N46 O48 1.230(3) . ?
O1A C2A 1.238(5) . ?
C2A N6A 1.340(5) . ?
C2A C3A 1.529(6) . ?
C3A C4A 1.525(6) . ?
C3A H3A1 0.9900 . ?
C3A H3A2 0.9900 . ?
C4A C5A 1.540(6) . ?
C4A H4A1 0.9900 . ?
C4A H4A2 0.9900 . ?
C5A N6A 1.461(5) . ?
C5A H5A1 0.9900 . ?
C5A H5A2 0.9900 . ?
N6A C7A 1.444(5) . ?
C7A H7A1 0.9800 . ?
C7A H7A2 0.9800 . ?
C7A H7A3 0.9800 . ?
O1B C2B 1.228(15) . ?
C2B N6B 1.319(15) . ?
C2B C3B 1.528(15) . ?
C3B C4B 1.541(16) . ?
C3B H3B1 0.9900 . ?
C3B H3B2 0.9900 . ?
C4B C5B 1.520(17) . ?
C4B H4B1 0.9900 . ?
C4B H4B2 0.9900 . ?
C5B N6B 1.458(15) . ?
C5B H5B1 0.9900 . ?
C5B H5B2 0.9900 . ?
N6B C7B 1.452(15) . ?
C7B H7B1 0.9800 . ?
C7B H7B2 0.9800 . ?
C7B H7B3 0.9800 . ?

loop_
_geom_hbond_atom_site_label_D
_geom_hbond_atom_site_label_H
_geom_hbond_atom_site_label_A
_geom_hbond_distance_DH
_geom_hbond_distance_HA
_geom_hbond_distance_DA
_geom_hbond_angle_DHA
_geom_hbond_site_symmetry_A
C18 H18 O1A 0.95 2.46 3.357(4) 158.3 .
C18 H18 O1B 0.95 2.71 3.572(16) 151.1 .
C36 H36 O1A 0.95 2.40 3.325(4) 163.4 .
C36 H36 O1B 0.95 2.25 3.192(14) 172.9 .

loop_
_geom_torsion_atom_site_label_1
_geom_torsion_atom_site_label_2
_geom_torsion_atom_site_label_3
_geom_torsion_atom_site_label_4
_geom_torsion
_geom_torsion_site_symmetry_1
_geom_torsion_site_symmetry_2
_geom_torsion_site_symmetry_3
_geom_torsion_site_symmetry_4
_geom_torsion_publ_flag
C35 O1 C2 C3 123.0(3) . . . . ?
C35 O1 C2 C11 -63.9(3) . . . . ?
O1 C2 C3 C4 175.3(2) . . . . ?
C11 C2 C3 C4 2.1(4) . . . . ?
C2 C3 C4 C5 175.4(3) . . . . ?
C2 C3 C4 C9 -2.6(4) . . . . ?
C3 C4 C5 C6 -178.4(2) . . . . ?
C9 C4 C5 C6 -0.4(4) . . . . ?
C4 C5 C6 C7 -2.0(4) . . . . ?
C5 C6 C7 C8 1.7(4) . . . . ?
C6 C7 C8 C9 1.0(4) . . . . ?
C7 C8 C9 C10 176.3(2) . . . . ?
C7 C8 C9 C4 -3.5(4) . . . . ?
C5 C4 C9 C8 3.1(4) . . . . ?
C3 C4 C9 C8 -178.8(2) . . . . ?
C5 C4 C9 C10 -176.7(2) . . . . ?
C3 C4 C9 C10 1.3(4) . . . . ?
C8 C9 C10 C11 -179.4(2) . . . . ?
C4 C9 C10 C11 0.4(4) . . . . ?
C9 C10 C11 O12 -172.9(2) . . . . ?
C9 C10 C11 C2 -0.9(4) . . . . ?
C3 C2 C11 C10 -0.4(4) . . . . ?
O1 C2 C11 C10 -173.4(2) . . . . ?
C3 C2 C11 O12 171.8(2) . . . . ?
O1 C2 C11 O12 -1.3(3) . . . . ?
C10 C11 O12 C13 -85.6(3) . . . . ?
C2 C11 O12 C13 102.2(3) . . . . ?
C11 O12 C13 C14 -175.7(2) . . . . ?
C11 O12 C13 C18 3.5(4) . . . . ?
O12 C13 C14 C15 179.8(2) . . . . ?
C18 C13 C14 C15 0.6(4) . . . . ?
O12 C13 C14 N40 1.6(4) . . . . ?
C18 C13 C14 N40 -177.7(2) . . . . ?
C13 C14 C15 C16 -2.9(4) . . . . ?
N40 C14 C15 C16 175.5(2) . . . . ?
C14 C15 C16 C17 1.1(4) . . . . ?
C14 C15 C16 N43 179.7(2) . . . . ?
C15 C16 C17 O19 -175.9(2) . . . . ?
N43 C16 C17 O19 5.6(4) . . . . ?
C15 C16 C17 C18 3.0(4) . . . . ?
N43 C16 C17 C18 -175.6(2) . . . . ?
O19 C17 C18 C13 173.5(2) . . . . ?
C16 C17 C18 C13 -5.3(4) . . . . ?
O12 C13 C18 C17 -175.7(2) . . . . ?
C14 C13 C18 C17 3.5(4) . . . . ?
C18 C17 O19 C20 -29.1(3) . . . . ?
C16 C17 O19 C20 149.8(2) . . . . ?
C17 O19 C20 C21 123.5(3) . . . . ?
C17 O19 C20 C29 -62.7(3) . . . . ?
O19 C20 C21 C22 174.4(2) . . . . ?
C29 C20 C21 C22 0.5(4) . . . . ?
C20 C21 C22 C27 -2.5(4) . . . . ?
C20 C21 C22 C23 175.9(2) . . . . ?
C21 C22 C23 C24 -179.5(3) . . . . ?
C27 C22 C23 C24 -1.0(4) . . . . ?
C22 C23 C24 C25 -0.9(4) . . . . ?
C23 C24 C25 C26 1.3(4) . . . . ?
C24 C25 C26 C27 0.2(4) . . . . ?
C25 C26 C27 C28 176.8(3) . . . . ?
C25 C26 C27 C22 -2.1(4) . . . . ?
C21 C22 C27 C28 2.1(4) . . . . ?
C23 C22 C27 C28 -176.4(2) . . . . ?
C21 C22 C27 C26 -179.0(2) . . . . ?
C23 C22 C27 C26 2.5(4) . . . . ?
C26 C27 C28 C29 -178.4(3) . . . . ?
C22 C27 C28 C29 0.5(4) . . . . ?
C27 C28 C29 O30 -174.6(2) . . . . ?
C27 C28 C29 C20 -2.6(4) . . . . ?
C21 C20 C29 C28 2.1(4) . . . . ?
O19 C20 C29 C28 -171.7(2) . . . . ?
C21 C20 C29 O30 174.2(2) . . . . ?
O19 C20 C29 O30 0.4(3) . . . . ?
C28 C29 O30 C31 -84.4(3) . . . . ?
C20 C29 O30 C31 103.4(3) . . . . ?
C29 O30 C31 C36 -2.1(4) . . . . ?
C29 O30 C31 C32 178.9(2) . . . . ?
O30 C31 C32 C33 177.2(2) . . . . ?
C36 C31 C32 C33 -1.9(4) . . . . ?
O30 C31 C32 N46 -3.3(4) . . . . ?
C36 C31 C32 N46 177.6(2) . . . . ?
C31 C32 C33 C34 -1.7(4) . . . . ?
N46 C32 C33 C34 178.7(2) . . . . ?
C32 C33 C34 C35 2.2(4) . . . . ?
C32 C33 C34 N37 -178.2(2) . . . . ?
C2 O1 C35 C36 -25.2(4) . . . . ?
C2 O1 C35 C34 153.6(2) . . . . ?
C33 C34 C35 O1 -177.9(2) . . . . ?
N37 C34 C35 O1 2.5(4) . . . . ?
C33 C34 C35 C36 0.9(4) . . . . ?
N37 C34 C35 C36 -178.6(2) . . . . ?
O30 C31 C36 C35 -173.9(2) . . . . ?
C32 C31 C36 C35 5.1(4) . . . . ?
O1 C35 C36 C31 174.1(2) . . . . ?
C34 C35 C36 C31 -4.7(4) . . . . ?
C33 C34 N37 O39 30.7(4) . . . . ?
C35 C34 N37 O39 -149.8(3) . . . . ?
C33 C34 N37 O38 -148.1(2) . . . . ?
C35 C34 N37 O38 31.4(4) . . . . ?
C15 C14 N40 O42 34.4(4) . . . . ?
C13 C14 N40 O42 -147.3(3) . . . . ?
C15 C14 N40 O41 -141.6(3) . . . . ?
C13 C14 N40 O41 36.7(4) . . . . ?
C15 C16 N43 O45 -143.9(3) . . . . ?
C17 C16 N43 O45 34.7(4) . . . . ?
C15 C16 N43 O44 33.0(4) . . . . ?
C17 C16 N43 O44 -148.4(3) . . . . ?
C33 C32 N46 O47 34.6(4) . . . . ?
C31 C32 N46 O47 -145.0(3) . . . . ?
C33 C32 N46 O48 -141.7(3) . . . . ?
C31 C32 N46 O48 38.7(4) . . . . ?
O1A C2A C3A C4A -178.3(5) . . . . ?
N6A C2A C3A C4A 1.3(5) . . . . ?
C2A C3A C4A C5A -2.0(5) . . . . ?
C3A C4A C5A N6A 1.9(5) . . . . ?
O1A C2A N6A C7A -0.6(8) . . . . ?
C3A C2A N6A C7A 179.9(3) . . . . ?
O1A C2A N6A C5A 179.5(5) . . . . ?
C3A C2A N6A C5A 0.0(6) . . . . ?
C4A C5A N6A C2A -1.3(5) . . . . ?
C4A C5A N6A C7A 178.9(3) . . . . ?
O1B C2B C3B C4B 171(3) . . . . ?
N6B C2B C3B C4B -2(2) . . . . ?
C2B C3B C4B C5B 9(2) . . . . ?
C3B C4B C5B N6B -13(2) . . . . ?
O1B C2B N6B C7B 12(4) . . . . ?
C3B C2B N6B C7B -174.4(16) . . . . ?
O1B C2B N6B C5B 180(3) . . . . ?
C3B C2B N6B C5B -7(3) . . . . ?
C4B C5B N6B C2B 13(3) . . . . ?
C4B C5B N6B C7B -178.7(15) . . . . ?
